data_9016305
loop_
_publ_author_name
'Bagieu-Beucher M'
'Durif, A.'

_publ_section_title
;
 Preparation and crystal structure of bismuth trisodium trimetaphosphate
 nonahydrate: Bi Na3 (P3 O9)2 . 9 H2 O
;
_journal_name_full 'Zeitschrift fur Kristallographie'
_journal_page_first 239
_journal_page_last 247
_journal_volume 178
_journal_year 1987
_chemical_formula_sum 'Bi Na3 O27 P6'
_space_group_IT_number 167
_symmetry_space_group_name_Hall '-R 3 2"c'
_symmetry_space_group_name_H-M 'R -3 c :H'
_cell_angle_alpha 90
_cell_angle_beta 90
_cell_angle_gamma 120
_cell_length_a 30.844990000
_cell_length_b 30.844990000
_cell_length_c 13.085
_cell_formula_units_Z 18
_cell_volume 10781.362
_database_code_amcsd 0015945
_exptl_crystal_density_diffrn 2.483
_cod_duplicate_entry 1007264
_cod_original_cell_volume 10781.361
_cod_original_sg_symbol_H-M 'R -3 c'
_cod_original_formula_sum 'Bi Na3 P6 O27'
_cod_database_code 9016305
_amcsd_formula_title 'Bi H18 Na3 O27 P6'

loop_
_space_group_symop_operation_xyz
x,y,z
2/3+x,1/3+y,1/3+z
1/3+x,2/3+y,2/3+z
x,x-y,1/2+z
2/3+x,1/3+x-y,5/6+z
1/3+x,2/3+x-y,1/6+z
y,x,1/2-z
2/3+y,1/3+x,5/6-z
1/3+y,2/3+x,1/6-z
-x+y,y,1/2+z
2/3-x+y,1/3+y,5/6+z
1/3-x+y,2/3+y,1/6+z
-x,-x+y,1/2-z
2/3-x,1/3-x+y,5/6-z
1/3-x,2/3-x+y,1/6-z
-y,-x,1/2+z
2/3-y,1/3-x,5/6+z
1/3-y,2/3-x,1/6+z
x-y,-y,1/2-z
2/3+x-y,1/3-y,5/6-z
1/3+x-y,2/3-y,1/6-z
y,-x+y,-z
2/3+y,1/3-x+y,1/3-z
1/3+y,2/3-x+y,2/3-z
-x+y,-x,z
2/3-x+y,1/3-x,1/3+z
1/3-x+y,2/3-x,2/3+z
-x,-y,-z
2/3-x,1/3-y,1/3-z
1/3-x,2/3-y,2/3-z
-y,x-y,z
2/3-y,1/3+x-y,1/3+z
1/3-y,2/3+x-y,2/3+z
x-y,x,-z
2/3+x-y,1/3+x,1/3-z
1/3+x-y,2/3+x,2/3-z

loop_
_atom_site_label
_atom_site_fract_x
_atom_site_fract_y
_atom_site_fract_z
Bi1 0.15596 0.00000 0.25000
Na1 0.48221 0.00000 0.25000
Na2 0.29960 0.24730 0.28770
P1 0.23767 0.03679 0.02860
P2 0.06807 0.23708 0.03810
P3 0.13550 -0.00165 0.98100
O1 0.23070 0.04550 0.13810
O2 0.04760 0.44800 0.19160
O3 0.35410 0.44330 0.18180
O4 0.26550 0.44200 0.51910
O5 0.38650 0.16610 0.32630
O6 0.61300 0.14540 0.36260
O7 0.56260 0.22680 0.22860
O8 0.54870 0.21220 0.42030
O9 0.29570 0.47320 0.13010
O10 0.15950 0.27670 0.25750
O11 0.52940 0.26730 0.08580
O12 0.34460 0.26700 0.09260
O13 0.77910 0.00000 0.25000
O14 0.00000 0.35710 0.25000
O15 0.67220 0.00000 0.25000

loop_
_cod_related_entry_id
_cod_related_entry_database
_cod_related_entry_code
1 AMCSD 0015945
